data_2104939
loop_
_publ_author_name
'Siegler, Maxime A.'
'Parkin, Sean'
'Angel, Ross J.'
'Brock, Carolyn Pratt'

_publ_section_title
;
 Detailed study of the phase transition in
 [Ni(H~2~O)~6~](NO~3~)~2~&#x00B7;(15-crown-5)&#x00B7;H~2~O and analysis
 in terms of mean-field theory
;
_journal_issue 2
_journal_name_full 'Acta Crystallographica Section B'
_journal_page_first 130
_journal_page_last 143
_journal_paper_doi 10.1107/S010876811100526X
_journal_volume 67
_journal_year 2011
_chemical_absolute_configuration ad
_chemical_formula_moiety 'C10 H20 O5, H12 Ni O6 2+, 2(N O3 1-), H2 O'
_chemical_formula_sum 'C10 H34 N2 Ni O18'
_chemical_formula_weight 529.10
_chemical_name_common 'hexaquanickel(II) nitrate (15-crown-5) monohydrate'
_chemical_name_systematic 'hexaaquanickel(II) nitrate (15-crown-5) monohydrate'
_space_group_IT_number 4
_symmetry_cell_setting monoclinic
_symmetry_space_group_name_Hall 'P 2yb (1/2*x,y,-1/2*x+z)'
_symmetry_space_group_name_H-M 'B 1 21 1'
_atom_sites_solution_hydrogens difmap
_atom_sites_solution_primary direct
_atom_sites_solution_secondary difmap
_audit_creation_method SHELXL-97
_cell_angle_alpha 90.00
_cell_angle_beta 106.413(1)
_cell_angle_gamma 90.00
_cell_formula_units_Z 8
_cell_length_a 16.1879(2)
_cell_length_b 16.5322(2)
_cell_length_c 17.8839(2)
_cell_measurement_reflns_used 5461
_cell_measurement_temperature 100.0(2)
_cell_measurement_theta_max 27.48
_cell_measurement_theta_min 1.00
_cell_volume 4591.08(10)
_computing_cell_refinement 'SCALEPACK (Otwinowski & Minor, 1997)'
_computing_data_collection 'COLLECT (Nonius, 1998)'
_computing_data_reduction 'DENZO-SMN (Otwinowski & Minor, 1997)'
_computing_molecular_graphics 'XP in SHELXTL (Sheldrick, 2008)'
_computing_publication_material
;
SHELX-97 (Sheldrick, 2008) and local procedures
;
_computing_structure_refinement 'SHELXL-97 (Sheldrick, 2008)'
_computing_structure_solution 'SHELXS-97 (Sheldrick, 2008)'
_diffrn_ambient_temperature 100.0(2)
_diffrn_detector_area_resol_mean 9.1
_diffrn_measured_fraction_theta_full 0.999
_diffrn_measured_fraction_theta_max 0.999
_diffrn_measurement_device_type 'Nonius KappaCCD diffractometer'
_diffrn_measurement_method '\w scans at fixed \c = 55\%'
_diffrn_radiation_monochromator graphite
_diffrn_radiation_source 'fine-focus sealed tube'
_diffrn_radiation_type MoK\a
_diffrn_radiation_wavelength 0.71073
_diffrn_reflns_av_R_equivalents 0.049
_diffrn_reflns_av_sigmaI/netI 0.0317
_diffrn_reflns_limit_h_max 21
_diffrn_reflns_limit_h_min -20
_diffrn_reflns_limit_k_max 21
_diffrn_reflns_limit_k_min -21
_diffrn_reflns_limit_l_max 23
_diffrn_reflns_limit_l_min -23
_diffrn_reflns_number 53693
_diffrn_reflns_theta_full 27.48
_diffrn_reflns_theta_max 27.48
_diffrn_reflns_theta_min 1.50
_diffrn_standards_number 0
_exptl_absorpt_coefficient_mu 0.929
_exptl_absorpt_correction_T_max 0.8967
_exptl_absorpt_correction_T_min 0.7554
_exptl_absorpt_correction_type multi-scan
_exptl_absorpt_process_details 'Scalepack (Otwinowski & Minor, 1997)'
_exptl_crystal_colour 'pale green'
_exptl_crystal_density_diffrn 1.531
_exptl_crystal_density_method 'not measured'
_exptl_crystal_description 'irregular shape'
_exptl_crystal_F_000 2240
_exptl_crystal_size_max 0.32
_exptl_crystal_size_mid 0.15
_exptl_crystal_size_min 0.12
_refine_diff_density_max 0.362
_refine_diff_density_min -0.317
_refine_diff_density_rms 0.046
_refine_ls_abs_structure_details 'Flack H D (1983), Acta Cryst. A39, 876-881'
_refine_ls_abs_structure_Flack -0.003(6)
_refine_ls_extinction_coef 0.00058(6)
_refine_ls_extinction_expression Fc^*^=kFc[1+0.001xFc^2^\l^3^/sin(2\q)]^-1/4^
_refine_ls_extinction_method SHELXL
_refine_ls_goodness_of_fit_ref 1.032
_refine_ls_hydrogen_treatment mixed
_refine_ls_matrix_type full
_refine_ls_number_parameters 648
_refine_ls_number_reflns 10514
_refine_ls_number_restraints 43
_refine_ls_restrained_S_all 1.032
_refine_ls_R_factor_all 0.0354
_refine_ls_R_factor_gt 0.0269
_refine_ls_shift/su_max 0.001
_refine_ls_shift/su_mean 0.000
_refine_ls_structure_factor_coef Fsqd
_refine_ls_weighting_details 'calc w=1/[\s^2^(Fo^2^)+(0.0180P)^2^+4.2456P] where P=(Fo^2^+2Fc^2^)/3'
_refine_ls_weighting_scheme calc
_refine_ls_wR_factor_gt 0.0578
_refine_ls_wR_factor_ref 0.0612
_reflns_number_gt 9147
_reflns_number_total 10514
_reflns_threshold_expression I>2\s(I)
_cod_data_source_file hw5014.cif
_cod_data_source_block 100K_C
_cod_original_cell_volume 4591.08(9)
_cod_original_sg_symbol_H-M 'B 21'
_cod_database_code 2104939

loop_
_symmetry_equiv_pos_as_xyz
'x, y, z'
'-x, y+1/2, -z'
'x+1/2, y, z+1/2'
'-x+1/2, y+1/2, -z+1/2'

loop_
_atom_site_label
_atom_site_type_symbol
_atom_site_fract_x
_atom_site_fract_y
_atom_site_fract_z
_atom_site_U_iso_or_equiv
_atom_site_adp_type
_atom_site_occupancy
_atom_site_symmetry_multiplicity
_atom_site_calc_flag
_atom_site_refinement_flags
_atom_site_disorder_assembly
_atom_site_disorder_group
C1_1 C 0.04414(15) 0.18397(15) 0.05022(12) 0.0253(5) Uani 1 1 d . . .
H1A_1 H 0.0049 0.1417 0.0208 0.030 Uiso 1 1 calc R . .
H1B_1 H 0.1038 0.1695 0.0513 0.030 Uiso 1 1 calc R . .
C2_1 C 0.02057(14) 0.26477(15) 0.01159(13) 0.0241(5) Uani 1 1 d . . .
H2A_1 H 0.0071 0.2586 -0.0457 0.029 Uiso 1 1 calc R . .
H2B_1 H -0.0312 0.2862 0.0238 0.029 Uiso 1 1 calc R . .
C3_1 C 0.06815(15) 0.40285(15) 0.01997(12) 0.0255(5) Uani 1 1 d . . .
H3A_1 H 0.0283 0.4057 -0.0334 0.031 Uiso 1 1 calc R . .
H3B_1 H 0.1208 0.4335 0.0202 0.031 Uiso 1 1 calc R . .
C4_1 C 0.02626(14) 0.44192(14) 0.07579(13) 0.0235(5) Uani 1 1 d . . .
H4A_1 H 0.0139 0.4995 0.0619 0.028 Uiso 1 1 calc R . .
H4B_1 H -0.0287 0.4144 0.0735 0.028 Uiso 1 1 calc R . .
C5_1 C 0.05289(15) 0.47746(14) 0.20883(13) 0.0209(5) Uani 1 1 d . . .
H5A_1 H -0.0092 0.4661 0.2000 0.025 Uiso 1 1 calc R . .
H5B_1 H 0.0602 0.5365 0.2039 0.025 Uiso 1 1 calc R . .
C6_1 C 0.10250(14) 0.44978(13) 0.28840(13) 0.0219(5) Uani 1 1 d . . .
H6A_1 H 0.1650 0.4511 0.2936 0.026 Uiso 1 1 calc R . .
H6B_1 H 0.0909 0.4859 0.3284 0.026 Uiso 1 1 calc R . .
C7_1 C 0.13442(14) 0.32521(14) 0.36062(12) 0.0212(5) Uani 1 1 d . . .
H7A_1 H 0.1337 0.3480 0.4116 0.025 Uiso 1 1 calc R . .
H7B_1 H 0.1937 0.3297 0.3558 0.025 Uiso 1 1 calc R . .
C8_1 C 0.10685(14) 0.23819(14) 0.35516(12) 0.0217(5) Uani 1 1 d . . .
H8A_1 H 0.1420 0.2077 0.4007 0.026 Uiso 1 1 calc R . .
H8B_1 H 0.0457 0.2342 0.3546 0.026 Uiso 1 1 calc R . .
C9_1 C 0.06566(15) 0.13647(14) 0.25568(14) 0.0229(5) Uani 1 1 d . . .
H9A_1 H 0.0054 0.1474 0.2552 0.028 Uiso 1 1 calc R . .
H9B_1 H 0.0865 0.0890 0.2894 0.028 Uiso 1 1 calc R . .
C10_1 C 0.07045(14) 0.12002(14) 0.17457(14) 0.0243(5) Uani 1 1 d . . .
H10A_1 H 0.1309 0.1103 0.1750 0.029 Uiso 1 1 calc R . .
H10B_1 H 0.0361 0.0714 0.1532 0.029 Uiso 1 1 calc R . .
O1_1 O 0.03704(9) 0.18917(9) 0.12778(8) 0.0211(3) Uani 1 1 d . . .
O2_1 O 0.09077(9) 0.32007(10) 0.03871(8) 0.0224(3) Uani 1 1 d . . .
O3_1 O 0.08421(9) 0.43537(9) 0.15239(8) 0.0203(3) Uani 1 1 d . . .
O4_1 O 0.07584(9) 0.36850(9) 0.29887(8) 0.0196(3) Uani 1 1 d . . .
O5_1 O 0.11826(9) 0.20511(9) 0.28462(8) 0.0201(3) Uani 1 1 d . . .
Ni1_1 Ni 0.325168(14) 0.301297(15) 0.198682(13) 0.01114(6) Uani 1 1 d . . .
O6_1 O 0.20277(9) 0.30536(11) 0.20886(8) 0.0178(3) Uani 1 1 d D . .
H6C_1 H 0.1683(15) 0.3398(13) 0.1857(14) 0.027 Uiso 1 1 d D . .
H6D_1 H 0.1786(15) 0.2711(13) 0.2251(14) 0.027 Uiso 1 1 d D . .
O7_1 O 0.44469(9) 0.30969(10) 0.18248(8) 0.0146(3) Uani 1 1 d D . .
H7C_1 H 0.4850(14) 0.3188(13) 0.2215(11) 0.022 Uiso 1 1 d D . .
H7D_1 H 0.4640(14) 0.2754(13) 0.1565(12) 0.022 Uiso 1 1 d D . .
O8_1 O 0.27349(10) 0.32567(9) 0.08298(8) 0.0180(3) Uani 1 1 d D . .
H8C_1 H 0.2179(12) 0.3185(14) 0.0677(14) 0.027 Uiso 1 1 d D . .
H8D_1 H 0.2835(15) 0.3632(14) 0.0589(14) 0.027 Uiso 1 1 d D . .
O9_1 O 0.34121(9) 0.42166(8) 0.23174(9) 0.0167(3) Uani 1 1 d D . .
H9C_1 H 0.3116(15) 0.4500(15) 0.1955(11) 0.025 Uiso 1 1 d D . .
H9D_1 H 0.3342(15) 0.4399(15) 0.2724(11) 0.025 Uiso 1 1 d D . .
O10_1 O 0.37378(9) 0.26935(9) 0.31417(8) 0.0157(3) Uani 1 1 d D . .
H10C_1 H 0.3697(15) 0.3037(13) 0.3441(13) 0.023 Uiso 1 1 d D . .
H10D_1 H 0.3575(15) 0.2245(12) 0.3331(13) 0.023 Uiso 1 1 d D . .
O11_1 O 0.32091(10) 0.18034(9) 0.17213(9) 0.0187(3) Uani 1 1 d D . .
H11C_1 H 0.2974(16) 0.1525(15) 0.2012(13) 0.028 Uiso 1 1 d D . .
H11D_1 H 0.3026(16) 0.1621(15) 0.1278(11) 0.028 Uiso 1 1 d D . .
N1_1 N 0.32403(10) 0.43409(10) 0.43272(9) 0.0158(4) Uani 1 1 d . . .
O12_1 O 0.35083(10) 0.36296(9) 0.43330(8) 0.0240(3) Uani 1 1 d . . .
O13_1 O 0.30106(10) 0.45922(9) 0.49001(8) 0.0231(3) Uani 1 1 d . . .
O14_1 O 0.31940(12) 0.47924(10) 0.37607(9) 0.0273(4) Uani 1 1 d . . .
N2_1 N 0.28286(12) 0.08051(10) 0.34644(10) 0.0200(4) Uani 1 1 d . . .
O15_1 O 0.27208(9) 0.07624(8) 0.27442(8) 0.0195(3) Uani 1 1 d . . .
O16_1 O 0.24581(10) 0.03141(9) 0.37922(8) 0.0257(4) Uani 1 1 d . . .
O17_1 O 0.33060(13) 0.13401(10) 0.38646(10) 0.0338(4) Uani 1 1 d . . .
O18_1 O 0.2560(2) 0.12495(17) 0.02470(15) 0.0315(8) Uani 0.783(7) 1 d PD A 1
O18'_1 O 0.3003(9) 0.1043(7) 0.0379(6) 0.0315(8) Uani 0.217(7) 1 d P A 2
H18C_1 H 0.2923(19) 0.1274(18) -0.0025(17) 0.047 Uiso 1 1 d D . .
H18D_1 H 0.2462(18) 0.0743(13) 0.0221(17) 0.047 Uiso 1 1 d D . .
C1_2 C 0.53087(15) 0.22761(14) 0.02326(12) 0.0227(5) Uani 1 1 d . . .
H1A_2 H 0.4866 0.1956 -0.0148 0.027 Uiso 1 1 calc R . .
H1B_2 H 0.5882 0.2124 0.0182 0.027 Uiso 1 1 calc R . .
C2_2 C 0.51529(13) 0.31665(13) 0.00759(12) 0.0197(5) Uani 1 1 d . . .
H2A_2 H 0.4986 0.3268 -0.0493 0.024 Uiso 1 1 calc R . .
H2B_2 H 0.4677 0.3351 0.0281 0.024 Uiso 1 1 calc R . .
C3_2 C 0.57878(15) 0.44571(14) 0.04657(13) 0.0242(5) Uani 1 1 d . . .
H3A_2 H 0.5387 0.4630 -0.0037 0.029 Uiso 1 1 calc R . .
H3B_2 H 0.6342 0.4740 0.0529 0.029 Uiso 1 1 calc R . .
C4_2 C 0.54198(14) 0.46987(14) 0.11244(13) 0.0230(5) Uani 1 1 d . . .
H4A_2 H 0.5372 0.5295 0.1146 0.028 Uiso 1 1 calc R . .
H4B_2 H 0.4838 0.4463 0.1040 0.028 Uiso 1 1 calc R . .
C5_2 C 0.57628(15) 0.46868(14) 0.25084(13) 0.0229(5) Uani 1 1 d . . .
H5A_2 H 0.5133 0.4647 0.2424 0.027 Uiso 1 1 calc R . .
H5B_2 H 0.5934 0.5260 0.2608 0.027 Uiso 1 1 calc R . .
C6_2 C 0.62220(14) 0.41795(14) 0.31910(12) 0.0222(5) Uani 1 1 d . . .
H6A_2 H 0.6833 0.4112 0.3202 0.027 Uiso 1 1 calc R . .
H6B_2 H 0.6202 0.4445 0.3682 0.027 Uiso 1 1 calc R . .
C7_2 C 0.62988(14) 0.27865(14) 0.36025(12) 0.0213(5) Uani 1 1 d . . .
H7A_2 H 0.6295 0.2866 0.4150 0.026 Uiso 1 1 calc R . .
H7B_2 H 0.6903 0.2800 0.3582 0.026 Uiso 1 1 calc R . .
C8_2 C 0.58950(14) 0.19898(14) 0.33052(12) 0.0206(5) Uani 1 1 d . . .
H8A_2 H 0.6155 0.1550 0.3672 0.025 Uiso 1 1 calc R . .
H8B_2 H 0.5268 0.2004 0.3246 0.025 Uiso 1 1 calc R . .
C9_2 C 0.55231(14) 0.12478(13) 0.20966(13) 0.0202(5) Uani 1 1 d . . .
H9A_2 H 0.4917 0.1316 0.2102 0.024 Uiso 1 1 calc R . .
H9B_2 H 0.5721 0.0704 0.2304 0.024 Uiso 1 1 calc R . .
C10_2 C 0.55916(15) 0.13331(13) 0.12791(13) 0.0212(5) Uani 1 1 d . . .
H10A_2 H 0.6199 0.1280 0.1275 0.025 Uiso 1 1 calc R . .
H10B_2 H 0.5250 0.0907 0.0941 0.025 Uiso 1 1 calc R . .
O1_2 O 0.52673(9) 0.21167(9) 0.10030(8) 0.0190(3) Uani 1 1 d . . .
O2_2 O 0.59231(9) 0.36025(10) 0.04468(8) 0.0204(3) Uani 1 1 d . . .
O3_2 O 0.59834(9) 0.44040(9) 0.18333(8) 0.0199(3) Uani 1 1 d . . .
O4_2 O 0.58105(9) 0.34126(9) 0.31201(9) 0.0206(3) Uani 1 1 d . . .
O5_2 O 0.60511(9) 0.18583(9) 0.25655(8) 0.0182(3) Uani 1 1 d . . .
Ni2_2 Ni 0.824892(15) 0.297229(15) 0.196674(13) 0.01076(6) Uani 1 1 d . . .
O6_2 O 0.70255(8) 0.30002(11) 0.20880(8) 0.0165(3) Uani 1 1 d D . .
H6C_2 H 0.6674(15) 0.3363(12) 0.1931(14) 0.025 Uiso 1 1 d D . .
H6D_2 H 0.6716(15) 0.2636(12) 0.2232(13) 0.025 Uiso 1 1 d D . .
O7_2 O 0.94387(8) 0.30420(10) 0.17935(8) 0.0136(3) Uani 1 1 d D . .
H7C_2 H 0.9831(14) 0.3229(13) 0.2162(12) 0.020 Uiso 1 1 d D . .
H7D_2 H 0.9685(14) 0.2658(12) 0.1642(13) 0.020 Uiso 1 1 d D . .
O8_2 O 0.77057(10) 0.32859(9) 0.08221(8) 0.0169(3) Uani 1 1 d D . .
H8C_2 H 0.7191(12) 0.3320(14) 0.0680(14) 0.025 Uiso 1 1 d D . .
H8D_2 H 0.7902(14) 0.3662(14) 0.0584(13) 0.025 Uiso 1 1 d D . .
O9_2 O 0.84533(9) 0.41480(8) 0.23521(8) 0.0165(3) Uani 1 1 d D . .
H9C_2 H 0.8197(15) 0.4515(15) 0.2027(12) 0.025 Uiso 1 1 d D . .
H9D_2 H 0.8407(15) 0.4300(15) 0.2787(11) 0.025 Uiso 1 1 d D . .
O10_2 O 0.87532(9) 0.26241(9) 0.31175(8) 0.0157(3) Uani 1 1 d D . .
H10C_2 H 0.8599(14) 0.2960(13) 0.3449(12) 0.023 Uiso 1 1 d D . .
H10D_2 H 0.8597(15) 0.2183(12) 0.3234(14) 0.023 Uiso 1 1 d D . .
O11_2 O 0.81793(10) 0.17732(9) 0.16725(9) 0.0175(3) Uani 1 1 d D . .
H11C_2 H 0.7998(16) 0.1488(15) 0.1958(12) 0.026 Uiso 1 1 d D . .
H11D_2 H 0.7912(15) 0.1615(15) 0.1223(11) 0.026 Uiso 1 1 d D . .
N1_2 N 0.83230(11) 0.42378(11) 0.43419(9) 0.0181(4) Uani 1 1 d . . .
O12_2 O 0.82494(9) 0.34912(9) 0.42225(8) 0.0197(3) Uani 1 1 d . . .
O13_2 O 0.81999(11) 0.45221(9) 0.49516(8) 0.0261(4) Uani 1 1 d . . .
O14_2 O 0.85134(13) 0.46895(10) 0.38609(9) 0.0346(4) Uani 1 1 d . . .
N2_2 N 0.76610(11) 0.08138(10) 0.33466(10) 0.0183(4) Uani 1 1 d . . .
O15_2 O 0.75998(9) 0.07440(9) 0.26376(8) 0.0204(3) Uani 1 1 d . . .
O16_2 O 0.72489(10) 0.03516(9) 0.36613(8) 0.0221(3) Uani 1 1 d . . .
O17_2 O 0.81371(11) 0.13447(10) 0.37563(9) 0.0294(4) Uani 1 1 d . . .
O18_2 O 0.74320(14) 0.11921(11) 0.02292(10) 0.0397(5) Uani 1 1 d D . .
H18C_2 H 0.7969(15) 0.0955(19) 0.0289(19) 0.060 Uiso 1 1 d D . .
H18D_2 H 0.7152(17) 0.0735(16) 0.0171(18) 0.060 Uiso 1 1 d D . .

loop_
_atom_site_aniso_label
_atom_site_aniso_U_11
_atom_site_aniso_U_22
_atom_site_aniso_U_33
_atom_site_aniso_U_23
_atom_site_aniso_U_13
_atom_site_aniso_U_12
C1_1 0.0246(12) 0.0311(13) 0.0210(11) -0.0096(10) 0.0080(9) 0.0006(10)
C2_1 0.0169(11) 0.0384(14) 0.0169(11) -0.0050(9) 0.0047(9) -0.0002(10)
C3_1 0.0240(12) 0.0339(13) 0.0185(11) 0.0067(10) 0.0057(9) 0.0032(10)
C4_1 0.0199(11) 0.0246(12) 0.0253(11) 0.0055(9) 0.0053(9) 0.0051(9)
C5_1 0.0211(12) 0.0163(11) 0.0294(12) -0.0043(10) 0.0138(10) -0.0005(9)
C6_1 0.0213(11) 0.0206(11) 0.0261(11) -0.0089(9) 0.0106(9) -0.0057(9)
C7_1 0.0154(11) 0.0328(14) 0.0140(10) -0.0020(9) 0.0021(8) 0.0012(9)
C8_1 0.0202(11) 0.0306(12) 0.0163(11) 0.0039(9) 0.0086(9) 0.0018(9)
C9_1 0.0203(11) 0.0150(11) 0.0334(13) 0.0050(10) 0.0074(10) -0.0007(9)
C10_1 0.0196(11) 0.0155(11) 0.0350(13) -0.0030(10) 0.0030(10) 0.0028(9)
O1_1 0.0225(8) 0.0193(8) 0.0231(8) -0.0024(6) 0.0092(6) 0.0053(6)
O2_1 0.0159(7) 0.0329(9) 0.0174(7) -0.0008(6) 0.0033(6) 0.0021(6)
O3_1 0.0182(8) 0.0220(8) 0.0214(8) -0.0003(6) 0.0067(6) 0.0020(6)
O4_1 0.0150(7) 0.0231(8) 0.0205(8) -0.0023(6) 0.0046(6) -0.0038(6)
O5_1 0.0200(8) 0.0198(8) 0.0223(8) 0.0018(6) 0.0091(6) -0.0013(6)
Ni1_1 0.01043(12) 0.01244(13) 0.01108(11) 0.00021(10) 0.00391(9) -0.00032(10)
O6_1 0.0112(7) 0.0236(8) 0.0199(7) 0.0080(7) 0.0064(6) 0.0014(7)
O7_1 0.0108(7) 0.0182(8) 0.0154(7) -0.0034(6) 0.0049(5) 0.0003(6)
O8_1 0.0158(7) 0.0232(8) 0.0147(7) 0.0056(6) 0.0039(6) -0.0023(6)
O9_1 0.0189(8) 0.0146(7) 0.0178(8) -0.0011(6) 0.0073(6) 0.0001(6)
O10_1 0.0178(7) 0.0157(7) 0.0132(7) -0.0011(6) 0.0039(6) 0.0008(6)
O11_1 0.0266(8) 0.0155(7) 0.0157(7) -0.0015(6) 0.0086(6) -0.0050(6)
N1_1 0.0138(9) 0.0192(9) 0.0144(8) -0.0011(7) 0.0041(7) -0.0027(7)
O12_1 0.0295(9) 0.0206(8) 0.0207(8) -0.0005(6) 0.0052(6) 0.0114(7)
O13_1 0.0348(9) 0.0213(8) 0.0177(7) -0.0004(6) 0.0146(7) 0.0039(7)
O14_1 0.0449(11) 0.0218(9) 0.0187(8) 0.0021(7) 0.0147(8) -0.0042(8)
N2_1 0.0257(10) 0.0154(9) 0.0190(9) 0.0013(7) 0.0066(8) -0.0001(7)
O15_1 0.0258(8) 0.0198(8) 0.0142(7) 0.0006(6) 0.0080(6) 0.0003(6)
O16_1 0.0391(10) 0.0215(8) 0.0219(8) -0.0002(6) 0.0174(7) -0.0088(7)
O17_1 0.0498(11) 0.0240(9) 0.0222(9) 0.0000(7) 0.0015(8) -0.0178(8)
O18_1 0.049(2) 0.0266(14) 0.0217(11) -0.0077(10) 0.0151(13) -0.0146(13)
O18'_1 0.049(2) 0.0266(14) 0.0217(11) -0.0077(10) 0.0151(13) -0.0146(13)
C1_2 0.0249(12) 0.0282(12) 0.0157(10) -0.0035(9) 0.0069(9) -0.0025(10)
C2_2 0.0146(10) 0.0280(13) 0.0146(10) 0.0011(9) 0.0012(8) -0.0022(9)
C3_2 0.0265(12) 0.0216(12) 0.0232(11) 0.0066(9) 0.0048(9) -0.0002(9)
C4_2 0.0216(11) 0.0190(11) 0.0259(12) 0.0035(9) 0.0026(9) 0.0055(9)
C5_2 0.0203(12) 0.0197(11) 0.0318(13) -0.0078(10) 0.0124(10) -0.0016(9)
C6_2 0.0198(11) 0.0232(12) 0.0246(11) -0.0101(9) 0.0078(9) -0.0058(9)
C7_2 0.0167(11) 0.0327(14) 0.0147(10) 0.0023(9) 0.0049(8) 0.0028(9)
C8_2 0.0200(11) 0.0279(12) 0.0165(10) 0.0046(9) 0.0094(9) 0.0024(9)
C9_2 0.0188(11) 0.0129(11) 0.0282(12) 0.0012(9) 0.0057(10) -0.0007(9)
C10_2 0.0231(11) 0.0120(10) 0.0291(12) -0.0029(9) 0.0085(10) 0.0039(9)
O1_2 0.0234(8) 0.0184(8) 0.0173(7) -0.0010(6) 0.0092(6) 0.0035(6)
O2_2 0.0163(8) 0.0235(8) 0.0194(7) 0.0009(6) 0.0016(6) -0.0005(6)
O3_2 0.0172(7) 0.0206(8) 0.0213(7) -0.0005(6) 0.0047(6) 0.0026(6)
O4_2 0.0152(7) 0.0213(8) 0.0236(8) -0.0042(6) 0.0028(6) -0.0020(6)
O5_2 0.0196(8) 0.0172(7) 0.0204(7) 0.0008(6) 0.0101(6) -0.0013(6)
Ni2_2 0.01032(12) 0.01144(13) 0.01116(11) 0.00070(10) 0.00406(9) 0.00004(10)
O6_2 0.0106(7) 0.0181(7) 0.0226(7) 0.0053(7) 0.0078(6) 0.0017(7)
O7_2 0.0098(6) 0.0161(7) 0.0155(6) -0.0016(6) 0.0046(5) -0.0001(6)
O8_2 0.0140(7) 0.0235(8) 0.0132(7) 0.0055(6) 0.0038(6) 0.0012(6)
O9_2 0.0214(8) 0.0135(7) 0.0154(7) -0.0006(6) 0.0067(6) 0.0011(6)
O10_2 0.0175(7) 0.0149(7) 0.0144(7) 0.0011(6) 0.0042(6) -0.0001(6)
O11_2 0.0246(8) 0.0138(7) 0.0149(7) 0.0000(6) 0.0068(6) -0.0027(6)
N1_2 0.0170(9) 0.0212(10) 0.0147(8) -0.0006(7) 0.0021(7) -0.0027(7)
O12_2 0.0210(8) 0.0188(8) 0.0192(7) -0.0004(6) 0.0052(6) 0.0002(6)
O13_2 0.0424(10) 0.0225(8) 0.0166(7) -0.0015(6) 0.0132(7) 0.0009(7)
O14_2 0.0625(13) 0.0248(9) 0.0211(8) -0.0014(7) 0.0192(9) -0.0165(9)
N2_2 0.0238(9) 0.0129(9) 0.0191(9) 0.0030(7) 0.0078(7) 0.0007(7)
O15_2 0.0265(8) 0.0203(8) 0.0171(8) 0.0015(6) 0.0105(6) 0.0024(6)
O16_2 0.0315(9) 0.0172(8) 0.0212(8) 0.0003(6) 0.0131(7) -0.0067(6)
O17_2 0.0391(10) 0.0236(9) 0.0220(8) -0.0005(7) 0.0029(7) -0.0155(8)
O18_2 0.0634(13) 0.0302(10) 0.0261(9) -0.0090(8) 0.0137(9) -0.0084(9)

loop_
_atom_type_symbol
_atom_type_description
_atom_type_scat_dispersion_real
_atom_type_scat_dispersion_imag
_atom_type_scat_source
C C 0.0033 0.0016 'International Tables Vol C Tables 4.2.6.8 and 6.1.1.4'
H H 0.0000 0.0000 'International Tables Vol C Tables 4.2.6.8 and 6.1.1.4'
N N 0.0061 0.0033 'International Tables Vol C Tables 4.2.6.8 and 6.1.1.4'
O O 0.0106 0.0060 'International Tables Vol C Tables 4.2.6.8 and 6.1.1.4'
Ni Ni 0.3393 1.1124 'International Tables Vol C Tables 4.2.6.8 and 6.1.1.4'

loop_
_geom_angle_atom_site_label_1
_geom_angle_atom_site_label_2
_geom_angle_atom_site_label_3
_geom_angle
_geom_angle_site_symmetry_1
_geom_angle_site_symmetry_3
_geom_angle_publ_flag
O1_1 C1_1 C2_1 108.29(17) . . ?
O1_1 C1_1 H1A_1 110.0 . . ?
C2_1 C1_1 H1A_1 110.0 . . ?
O1_1 C1_1 H1B_1 110.0 . . ?
C2_1 C1_1 H1B_1 110.0 . . ?
H1A_1 C1_1 H1B_1 108.4 . . ?
O2_1 C2_1 C1_1 109.74(18) . . ?
O2_1 C2_1 H2A_1 109.7 . . ?
C1_1 C2_1 H2A_1 109.7 . . ?
O2_1 C2_1 H2B_1 109.7 . . ?
C1_1 C2_1 H2B_1 109.7 . . ?
H2A_1 C2_1 H2B_1 108.2 . . ?
O2_1 C3_1 C4_1 112.89(18) . . ?
O2_1 C3_1 H3A_1 109.0 . . ?
C4_1 C3_1 H3A_1 109.0 . . ?
O2_1 C3_1 H3B_1 109.0 . . ?
C4_1 C3_1 H3B_1 109.0 . . ?
H3A_1 C3_1 H3B_1 107.8 . . ?
O3_1 C4_1 C3_1 107.89(17) . . ?
O3_1 C4_1 H4A_1 110.1 . . ?
C3_1 C4_1 H4A_1 110.1 . . ?
O3_1 C4_1 H4B_1 110.1 . . ?
C3_1 C4_1 H4B_1 110.1 . . ?
H4A_1 C4_1 H4B_1 108.4 . . ?
O3_1 C5_1 C6_1 108.69(18) . . ?
O3_1 C5_1 H5A_1 110.0 . . ?
C6_1 C5_1 H5A_1 110.0 . . ?
O3_1 C5_1 H5B_1 110.0 . . ?
C6_1 C5_1 H5B_1 110.0 . . ?
H5A_1 C5_1 H5B_1 108.3 . . ?
O4_1 C6_1 C5_1 108.02(17) . . ?
O4_1 C6_1 H6A_1 110.1 . . ?
C5_1 C6_1 H6A_1 110.1 . . ?
O4_1 C6_1 H6B_1 110.1 . . ?
C5_1 C6_1 H6B_1 110.1 . . ?
H6A_1 C6_1 H6B_1 108.4 . . ?
O4_1 C7_1 C8_1 108.05(17) . . ?
O4_1 C7_1 H7A_1 110.1 . . ?
C8_1 C7_1 H7A_1 110.1 . . ?
O4_1 C7_1 H7B_1 110.1 . . ?
C8_1 C7_1 H7B_1 110.1 . . ?
H7A_1 C7_1 H7B_1 108.4 . . ?
O5_1 C8_1 C7_1 108.23(17) . . ?
O5_1 C8_1 H8A_1 110.1 . . ?
C7_1 C8_1 H8A_1 110.1 . . ?
O5_1 C8_1 H8B_1 110.1 . . ?
C7_1 C8_1 H8B_1 110.1 . . ?
H8A_1 C8_1 H8B_1 108.4 . . ?
O5_1 C9_1 C10_1 107.87(17) . . ?
O5_1 C9_1 H9A_1 110.1 . . ?
C10_1 C9_1 H9A_1 110.1 . . ?
O5_1 C9_1 H9B_1 110.1 . . ?
C10_1 C9_1 H9B_1 110.1 . . ?
H9A_1 C9_1 H9B_1 108.4 . . ?
O1_1 C10_1 C9_1 107.87(17) . . ?
O1_1 C10_1 H10A_1 110.1 . . ?
C9_1 C10_1 H10A_1 110.1 . . ?
O1_1 C10_1 H10B_1 110.1 . . ?
C9_1 C10_1 H10B_1 110.1 . . ?
H10A_1 C10_1 H10B_1 108.4 . . ?
C1_1 O1_1 C10_1 113.58(17) . . ?
C3_1 O2_1 C2_1 113.88(16) . . ?
C4_1 O3_1 C5_1 111.82(16) . . ?
C7_1 O4_1 C6_1 114.23(16) . . ?
C9_1 O5_1 C8_1 114.26(16) . . ?
O7_1 Ni1_1 O8_1 88.63(6) . . ?
O7_1 Ni1_1 O6_1 173.51(7) . . ?
O8_1 Ni1_1 O6_1 87.35(6) . . ?
O7_1 Ni1_1 O11_1 90.26(6) . . ?
O8_1 Ni1_1 O11_1 88.88(6) . . ?
O6_1 Ni1_1 O11_1 94.74(7) . . ?
O7_1 Ni1_1 O10_1 92.92(6) . . ?
O8_1 Ni1_1 O10_1 176.28(6) . . ?
O6_1 Ni1_1 O10_1 91.40(6) . . ?
O11_1 Ni1_1 O10_1 87.74(6) . . ?
O7_1 Ni1_1 O9_1 85.86(6) . . ?
O8_1 Ni1_1 O9_1 94.71(6) . . ?
O6_1 Ni1_1 O9_1 89.40(7) . . ?
O11_1 Ni1_1 O9_1 174.64(6) . . ?
O10_1 Ni1_1 O9_1 88.77(6) . . ?
Ni1_1 O6_1 H6C_1 121.0(17) . . ?
Ni1_1 O6_1 H6D_1 127.2(18) . . ?
H6C_1 O6_1 H6D_1 110(2) . . ?
Ni1_1 O7_1 H7C_1 116.6(16) . . ?
Ni1_1 O7_1 H7D_1 123.0(15) . . ?
H7C_1 O7_1 H7D_1 105(2) . . ?
Ni1_1 O8_1 H8C_1 112.5(15) . . ?
Ni1_1 O8_1 H8D_1 127.8(18) . . ?
H8C_1 O8_1 H8D_1 107(2) . . ?
Ni1_1 O9_1 H9C_1 108.6(18) . . ?
Ni1_1 O9_1 H9D_1 124.4(17) . . ?
H9C_1 O9_1 H9D_1 107(2) . . ?
Ni1_1 O10_1 H10C_1 114.2(17) . . ?
Ni1_1 O10_1 H10D_1 121.9(15) . . ?
H10C_1 O10_1 H10D_1 104(2) . . ?
Ni1_1 O11_1 H11C_1 111.9(17) . . ?
Ni1_1 O11_1 H11D_1 124.1(18) . . ?
H11C_1 O11_1 H11D_1 107(2) . . ?
O14_1 N1_1 O12_1 120.75(17) . . ?
O14_1 N1_1 O13_1 120.19(17) . . ?
O12_1 N1_1 O13_1 119.06(16) . . ?
O16_1 N2_1 O15_1 120.02(17) . . ?
O16_1 N2_1 O17_1 119.31(17) . . ?
O15_1 N2_1 O17_1 120.67(17) . . ?
H18C_1 O18_1 H18D_1 99(2) . . ?
H18C_1 O18'_1 H18D_1 95(3) . . ?
O1_2 C1_2 C2_2 108.06(17) . . ?
O1_2 C1_2 H1A_2 110.1 . . ?
C2_2 C1_2 H1A_2 110.1 . . ?
O1_2 C1_2 H1B_2 110.1 . . ?
C2_2 C1_2 H1B_2 110.1 . . ?
H1A_2 C1_2 H1B_2 108.4 . . ?
O2_2 C2_2 C1_2 109.15(17) . . ?
O2_2 C2_2 H2A_2 109.9 . . ?
C1_2 C2_2 H2A_2 109.9 . . ?
O2_2 C2_2 H2B_2 109.9 . . ?
C1_2 C2_2 H2B_2 109.9 . . ?
H2A_2 C2_2 H2B_2 108.3 . . ?
O2_2 C3_2 C4_2 112.00(17) . . ?
O2_2 C3_2 H3A_2 109.2 . . ?
C4_2 C3_2 H3A_2 109.2 . . ?
O2_2 C3_2 H3B_2 109.2 . . ?
C4_2 C3_2 H3B_2 109.2 . . ?
H3A_2 C3_2 H3B_2 107.9 . . ?
O3_2 C4_2 C3_2 107.97(17) . . ?
O3_2 C4_2 H4A_2 110.1 . . ?
C3_2 C4_2 H4A_2 110.1 . . ?
O3_2 C4_2 H4B_2 110.1 . . ?
C3_2 C4_2 H4B_2 110.1 . . ?
H4A_2 C4_2 H4B_2 108.4 . . ?
O3_2 C5_2 C6_2 108.71(18) . . ?
O3_2 C5_2 H5A_2 109.9 . . ?
C6_2 C5_2 H5A_2 109.9 . . ?
O3_2 C5_2 H5B_2 109.9 . . ?
C6_2 C5_2 H5B_2 109.9 . . ?
H5A_2 C5_2 H5B_2 108.3 . . ?
O4_2 C6_2 C5_2 108.39(17) . . ?
O4_2 C6_2 H6A_2 110.0 . . ?
C5_2 C6_2 H6A_2 110.0 . . ?
O4_2 C6_2 H6B_2 110.0 . . ?
C5_2 C6_2 H6B_2 110.0 . . ?
H6A_2 C6_2 H6B_2 108.4 . . ?
O4_2 C7_2 C8_2 108.05(17) . . ?
O4_2 C7_2 H7A_2 110.1 . . ?
C8_2 C7_2 H7A_2 110.1 . . ?
O4_2 C7_2 H7B_2 110.1 . . ?
C8_2 C7_2 H7B_2 110.1 . . ?
H7A_2 C7_2 H7B_2 108.4 . . ?
O5_2 C8_2 C7_2 106.74(17) . . ?
O5_2 C8_2 H8A_2 110.4 . . ?
C7_2 C8_2 H8A_2 110.4 . . ?
O5_2 C8_2 H8B_2 110.4 . . ?
C7_2 C8_2 H8B_2 110.4 . . ?
H8A_2 C8_2 H8B_2 108.6 . . ?
O5_2 C9_2 C10_2 107.92(17) . . ?
O5_2 C9_2 H9A_2 110.1 . . ?
C10_2 C9_2 H9A_2 110.1 . . ?
O5_2 C9_2 H9B_2 110.1 . . ?
C10_2 C9_2 H9B_2 110.1 . . ?
H9A_2 C9_2 H9B_2 108.4 . . ?
O1_2 C10_2 C9_2 107.43(17) . . ?
O1_2 C10_2 H10A_2 110.2 . . ?
C9_2 C10_2 H10A_2 110.2 . . ?
O1_2 C10_2 H10B_2 110.2 . . ?
C9_2 C10_2 H10B_2 110.2 . . ?
H10A_2 C10_2 H10B_2 108.5 . . ?
C1_2 O1_2 C10_2 112.86(16) . . ?
C2_2 O2_2 C3_2 112.89(16) . . ?
C4_2 O3_2 C5_2 112.96(16) . . ?
C6_2 O4_2 C7_2 115.19(16) . . ?
C9_2 O5_2 C8_2 114.61(16) . . ?
O7_2 Ni2_2 O11_2 90.08(6) . . ?
O7_2 Ni2_2 O6_2 174.79(7) . . ?
O11_2 Ni2_2 O6_2 93.69(7) . . ?
O7_2 Ni2_2 O8_2 89.49(6) . . ?
O11_2 Ni2_2 O8_2 90.65(6) . . ?
O6_2 Ni2_2 O8_2 86.87(6) . . ?
O7_2 Ni2_2 O9_2 85.88(6) . . ?
O11_2 Ni2_2 O9_2 173.42(6) . . ?
O6_2 Ni2_2 O9_2 90.68(7) . . ?
O8_2 Ni2_2 O9_2 94.50(6) . . ?
O7_2 Ni2_2 O10_2 92.45(5) . . ?
O11_2 Ni2_2 O10_2 87.93(6) . . ?
O6_2 Ni2_2 O10_2 91.29(6) . . ?
O8_2 Ni2_2 O10_2 177.60(6) . . ?
O9_2 Ni2_2 O10_2 87.07(6) . . ?
Ni2_2 O6_2 H6C_2 125.3(17) . . ?
Ni2_2 O6_2 H6D_2 132.2(15) . . ?
H6C_2 O6_2 H6D_2 101.9(19) . . ?
Ni2_2 O7_2 H7C_2 116.2(16) . . ?
Ni2_2 O7_2 H7D_2 124.4(16) . . ?
H7C_2 O7_2 H7D_2 102.2(19) . . ?
Ni2_2 O8_2 H8C_2 116.6(17) . . ?
Ni2_2 O8_2 H8D_2 124.0(16) . . ?
H8C_2 O8_2 H8D_2 107(2) . . ?
Ni2_2 O9_2 H9C_2 116.0(16) . . ?
Ni2_2 O9_2 H9D_2 123.0(17) . . ?
H9C_2 O9_2 H9D_2 105(2) . . ?
Ni2_2 O10_2 H10C_2 112.3(15) . . ?
Ni2_2 O10_2 H10D_2 115.9(17) . . ?
H10C_2 O10_2 H10D_2 103(2) . . ?
Ni2_2 O11_2 H11C_2 114.0(18) . . ?
Ni2_2 O11_2 H11D_2 121.6(17) . . ?
H11C_2 O11_2 H11D_2 104(2) . . ?
O14_2 N1_2 O12_2 120.31(17) . . ?
O14_2 N1_2 O13_2 120.56(18) . . ?
O12_2 N1_2 O13_2 119.14(17) . . ?
O16_2 N2_2 O15_2 120.13(17) . . ?
O16_2 N2_2 O17_2 118.83(17) . . ?
O15_2 N2_2 O17_2 121.04(17) . . ?
H18C_2 O18_2 H18D_2 95(2) . . ?

loop_
_geom_bond_atom_site_label_1
_geom_bond_atom_site_label_2
_geom_bond_distance
_geom_bond_site_symmetry_2
_geom_bond_publ_flag
C1_1 O1_1 1.426(3) . ?
C1_1 C2_1 1.503(3) . ?
C1_1 H1A_1 0.9900 . ?
C1_1 H1B_1 0.9900 . ?
C2_1 O2_1 1.432(3) . ?
C2_1 H2A_1 0.9900 . ?
C2_1 H2B_1 0.9900 . ?
C3_1 O2_1 1.432(3) . ?
C3_1 C4_1 1.502(3) . ?
C3_1 H3A_1 0.9900 . ?
C3_1 H3B_1 0.9900 . ?
C4_1 O3_1 1.429(3) . ?
C4_1 H4A_1 0.9900 . ?
C4_1 H4B_1 0.9900 . ?
C5_1 O3_1 1.431(3) . ?
C5_1 C6_1 1.495(3) . ?
C5_1 H5A_1 0.9900 . ?
C5_1 H5B_1 0.9900 . ?
C6_1 O4_1 1.440(3) . ?
C6_1 H6A_1 0.9900 . ?
C6_1 H6B_1 0.9900 . ?
C7_1 O4_1 1.428(2) . ?
C7_1 C8_1 1.501(3) . ?
C7_1 H7A_1 0.9900 . ?
C7_1 H7B_1 0.9900 . ?
C8_1 O5_1 1.434(3) . ?
C8_1 H8A_1 0.9900 . ?
C8_1 H8B_1 0.9900 . ?
C9_1 O5_1 1.425(3) . ?
C9_1 C10_1 1.499(3) . ?
C9_1 H9A_1 0.9900 . ?
C9_1 H9B_1 0.9900 . ?
C10_1 O1_1 1.430(3) . ?
C10_1 H10A_1 0.9900 . ?
C10_1 H10B_1 0.9900 . ?
Ni1_1 O7_1 2.0404(13) . ?
Ni1_1 O8_1 2.0410(14) . ?
Ni1_1 O6_1 2.0414(14) . ?
Ni1_1 O11_1 2.0519(15) . ?
Ni1_1 O10_1 2.0604(14) . ?
Ni1_1 O9_1 2.0712(14) . ?
O6_1 H6C_1 0.823(19) . ?
O6_1 H6D_1 0.790(19) . ?
O7_1 H7C_1 0.824(18) . ?
O7_1 H7D_1 0.847(19) . ?
O8_1 H8C_1 0.872(19) . ?
O8_1 H8D_1 0.798(19) . ?
O9_1 H9C_1 0.833(19) . ?
O9_1 H9D_1 0.825(19) . ?
O10_1 H10C_1 0.796(19) . ?
O10_1 H10D_1 0.885(19) . ?
O11_1 H11C_1 0.860(19) . ?
O11_1 H11D_1 0.822(19) . ?
N1_1 O14_1 1.243(2) . ?
N1_1 O12_1 1.252(2) . ?
N1_1 O13_1 1.255(2) . ?
N2_1 O16_1 1.249(2) . ?
N2_1 O15_1 1.252(2) . ?
N2_1 O17_1 1.257(2) . ?
O18_1 H18C_1 0.86(2) . ?
O18_1 H18D_1 0.85(2) . ?
O18'_1 H18C_1 0.79(3) . ?
O18'_1 H18D_1 0.98(3) . ?
C1_2 O1_2 1.423(2) . ?
C1_2 C2_2 1.506(3) . ?
C1_2 H1A_2 0.9900 . ?
C1_2 H1B_2 0.9900 . ?
C2_2 O2_2 1.431(2) . ?
C2_2 H2A_2 0.9900 . ?
C2_2 H2B_2 0.9900 . ?
C3_2 O2_2 1.432(3) . ?
C3_2 C4_2 1.516(3) . ?
C3_2 H3A_2 0.9900 . ?
C3_2 H3B_2 0.9900 . ?
C4_2 O3_2 1.422(3) . ?
C4_2 H4A_2 0.9900 . ?
C4_2 H4B_2 0.9900 . ?
C5_2 O3_2 1.431(3) . ?
C5_2 C6_2 1.494(3) . ?
C5_2 H5A_2 0.9900 . ?
C5_2 H5B_2 0.9900 . ?
C6_2 O4_2 1.421(3) . ?
C6_2 H6A_2 0.9900 . ?
C6_2 H6B_2 0.9900 . ?
C7_2 O4_2 1.434(2) . ?
C7_2 C8_2 1.499(3) . ?
C7_2 H7A_2 0.9900 . ?
C7_2 H7B_2 0.9900 . ?
C8_2 O5_2 1.432(2) . ?
C8_2 H8A_2 0.9900 . ?
C8_2 H8B_2 0.9900 . ?
C9_2 O5_2 1.431(3) . ?
C9_2 C10_2 1.504(3) . ?
C9_2 H9A_2 0.9900 . ?
C9_2 H9B_2 0.9900 . ?
C10_2 O1_2 1.432(3) . ?
C10_2 H10A_2 0.9900 . ?
C10_2 H10B_2 0.9900 . ?
Ni2_2 O7_2 2.0386(13) . ?
Ni2_2 O11_2 2.0460(15) . ?
Ni2_2 O6_2 2.0528(13) . ?
Ni2_2 O8_2 2.0532(14) . ?
Ni2_2 O9_2 2.0575(14) . ?
Ni2_2 O10_2 2.0697(14) . ?
O6_2 H6C_2 0.819(19) . ?
O6_2 H6D_2 0.867(19) . ?
O7_2 H7C_2 0.835(18) . ?
O7_2 H7D_2 0.834(18) . ?
O8_2 H8C_2 0.801(19) . ?
O8_2 H8D_2 0.863(19) . ?
O9_2 H9C_2 0.861(19) . ?
O9_2 H9D_2 0.841(19) . ?
O10_2 H10C_2 0.898(19) . ?
O10_2 H10D_2 0.818(19) . ?
O11_2 H11C_2 0.809(19) . ?
O11_2 H11D_2 0.840(19) . ?
N1_2 O14_2 1.242(2) . ?
N1_2 O12_2 1.253(2) . ?
N1_2 O13_2 1.254(2) . ?
N2_2 O16_2 1.248(2) . ?
N2_2 O15_2 1.249(2) . ?
N2_2 O17_2 1.258(2) . ?
O18_2 H18C_2 0.93(2) . ?
O18_2 H18D_2 0.87(2) . ?

loop_
_geom_hbond_atom_site_label_D
_geom_hbond_atom_site_label_H
_geom_hbond_atom_site_label_A
_geom_hbond_distance_DH
_geom_hbond_distance_HA
_geom_hbond_distance_DA
_geom_hbond_angle_DHA
_geom_hbond_site_symmetry_A
O6_1 H6C_1 O3_1 0.823(19) 2.06(2) 2.868(2) 167(2) .
O6_1 H6D_1 O5_1 0.790(19) 1.97(2) 2.739(2) 166(3) .
O7_1 H7C_1 O4_2 0.824(18) 1.937(19) 2.761(2) 179(2) .
O7_1 H7D_1 O1_2 0.847(19) 1.930(19) 2.766(2) 169(2) .
O8_1 H8C_1 O2_1 0.872(19) 1.975(19) 2.839(2) 171(2) .
O8_1 H8D_1 O13_2 0.798(19) 2.05(2) 2.842(2) 174(3) 3_454
O9_1 H9C_1 O16_1 0.833(19) 1.94(2) 2.763(2) 170(3) 4
O9_1 H9D_1 O14_1 0.825(19) 2.041(19) 2.865(2) 177(2) .
O10_1 H10C_1 O12_1 0.796(19) 1.97(2) 2.742(2) 164(2) .
O10_1 H10D_1 O17_1 0.885(19) 1.89(2) 2.771(2) 173(2) .
O11_1 H11C_1 O15_1 0.860(19) 1.94(2) 2.784(2) 166(2) .
O11_1 H11D_1 O18_1 0.822(19) 1.89(2) 2.707(3) 177(3) .
O6_2 H6C_2 O3_2 0.819(19) 2.03(2) 2.829(2) 164(2) .
O6_2 H6D_2 O5_2 0.867(19) 1.879(19) 2.746(2) 179(2) .
O7_2 H7C_2 O4_1 0.835(18) 1.938(19) 2.772(2) 178(2) 1_655
O7_2 H7D_2 O1_1 0.834(18) 1.916(19) 2.744(2) 172(2) 1_655
O8_2 H8C_2 O2_2 0.801(19) 2.03(2) 2.821(2) 169(2) .
O8_2 H8D_2 O13_1 0.863(19) 2.00(2) 2.844(2) 164(2) 3_554
O9_2 H9C_2 O16_2 0.861(19) 1.86(2) 2.715(2) 174(2) 4_655
O9_2 H9D_2 O14_2 0.841(19) 1.986(19) 2.818(2) 170(2) .
O10_2 H10C_2 O12_2 0.898(19) 1.856(19) 2.745(2) 170(2) .
O10_2 H10D_2 O17_2 0.818(19) 1.93(2) 2.723(2) 162(2) .
O11_2 H11C_2 O15_2 0.809(19) 1.96(2) 2.769(2) 177(3) .
O11_2 H11D_2 O18_2 0.840(19) 1.862(19) 2.699(2) 173(2) .
O18_2 H18D_2 O13_2 0.87(2) 2.08(2) 2.930(2) 165(3) 4_645

loop_
_geom_torsion_atom_site_label_1
_geom_torsion_atom_site_label_2
_geom_torsion_atom_site_label_3
_geom_torsion_atom_site_label_4
_geom_torsion
_geom_torsion_site_symmetry_1
_geom_torsion_site_symmetry_2
_geom_torsion_site_symmetry_3
_geom_torsion_site_symmetry_4
_geom_torsion_publ_flag
O1_1 C1_1 C2_1 O2_1 77.1(2) . . . . ?
O2_1 C3_1 C4_1 O3_1 57.5(2) . . . . ?
O3_1 C5_1 C6_1 O4_1 -71.7(2) . . . . ?
O4_1 C7_1 C8_1 O5_1 66.2(2) . . . . ?
O5_1 C9_1 C10_1 O1_1 -61.7(2) . . . . ?
C2_1 C1_1 O1_1 C10_1 -170.91(18) . . . . ?
C9_1 C10_1 O1_1 C1_1 175.36(18) . . . . ?
C4_1 C3_1 O2_1 C2_1 81.7(2) . . . . ?
C1_1 C2_1 O2_1 C3_1 -166.10(17) . . . . ?
C3_1 C4_1 O3_1 C5_1 174.78(18) . . . . ?
C6_1 C5_1 O3_1 C4_1 164.51(17) . . . . ?
C8_1 C7_1 O4_1 C6_1 -169.82(16) . . . . ?
C5_1 C6_1 O4_1 C7_1 161.76(17) . . . . ?
C10_1 C9_1 O5_1 C8_1 168.09(17) . . . . ?
C7_1 C8_1 O5_1 C9_1 -156.50(17) . . . . ?
O1_2 C1_2 C2_2 O2_2 78.2(2) . . . . ?
O2_2 C3_2 C4_2 O3_2 55.7(2) . . . . ?
O3_2 C5_2 C6_2 O4_2 -74.2(2) . . . . ?
O4_2 C7_2 C8_2 O5_2 69.1(2) . . . . ?
O5_2 C9_2 C10_2 O1_2 -61.9(2) . . . . ?
C2_2 C1_2 O1_2 C10_2 -166.95(17) . . . . ?
C9_2 C10_2 O1_2 C1_2 179.20(17) . . . . ?
C1_2 C2_2 O2_2 C3_2 -167.97(17) . . . . ?
C4_2 C3_2 O2_2 C2_2 80.9(2) . . . . ?
C3_2 C4_2 O3_2 C5_2 172.24(17) . . . . ?
C6_2 C5_2 O3_2 C4_2 164.60(17) . . . . ?
C5_2 C6_2 O4_2 C7_2 163.88(16) . . . . ?
C8_2 C7_2 O4_2 C6_2 -164.68(17) . . . . ?
C10_2 C9_2 O5_2 C8_2 165.27(17) . . . . ?
C7_2 C8_2 O5_2 C9_2 -163.74(17) . . . . ?
